data_1540231
loop_
_publ_author_name
'Khitrova, V.I.'
'Pinsker, Z.G.'

_publ_section_title
;
 Electron-diffraction investigation of tungsten nitrides
;
_journal_name_full 'Soviet Physics, Crystallography (= Kristallografiya)'
_journal_page_first 551
_journal_page_last 558
_journal_volume 3
_journal_year 1958
_chemical_formula_sum 'N4 W5'
_chemical_name_systematic 'W5 N4'
_space_group_IT_number 194
_symmetry_space_group_name_Hall '-P 6c 2c'
_symmetry_space_group_name_H-M 'P 63/m m c'
_cell_angle_alpha 90
_cell_angle_beta 90
_cell_angle_gamma 120
_cell_formula_units_Z 1
_cell_length_a 2.89
_cell_length_b 2.89
_cell_length_c 15.3
_cell_volume 110.667
_citation_journal_id_ASTM SPHCA6
_cod_data_source_file Khitrova_SPHCA6_1958_409.cif
_cod_data_source_block N4W5
_cod_original_cell_volume 110.6669
_cod_database_code 1540231

loop_
_symmetry_equiv_pos_as_xyz
x,y,z
x-y,x,z+1/2
-y,x-y,z
-x,-y,z+1/2
-x+y,-x,z
y,-x+y,z+1/2
-y,-x,-z+1/2
x-y,-y,-z
x,x-y,-z+1/2
y,x,-z
-x+y,y,-z+1/2
-x,-x+y,-z
-x,-y,-z
-x+y,-x,-z-1/2
y,-x+y,-z
x,y,-z-1/2
x-y,x,-z
-y,x-y,-z-1/2
y,x,z-1/2
-x+y,y,z
-x,-x+y,z-1/2
-y,-x,z
x-y,-y,z-1/2
x,x-y,z

loop_
_atom_site_label
_atom_site_type_symbol
_atom_site_fract_x
_atom_site_fract_y
_atom_site_fract_z
_atom_site_occupancy
_atom_site_U_iso_or_equiv
N1 N 0.3333 0.6667 0.158 1 0.0
W1 W 0.3333 0.6667 0.25 1 0.0
W2 W 0.3333 0.6667 0.067 0.75 0.0
